data_1518594
loop_
_publ_author_name
'Polukeev, Alexey V.'
'Marcos, Roc\'io'
'Ahlquist, M\%arten S. G.'
'Wendt, Ola F.'

_publ_section_title
;
 Formation of a C--C double bond from two aliphatic carbons. Multiple C--H
 activations in an iridium pincer complex
;
_journal_issue 3
_journal_name_full 'Chem. Sci.'
_journal_page_first 2060
_journal_paper_doi 10.1039/C4SC03839H
_journal_volume 6
_journal_year 2015
_chemical_formula_moiety 'C31 H55 Ir O P2'
_chemical_formula_sum 'C31 H55 Ir O P2'
_chemical_formula_weight 697.89
_chemical_name_systematic
;
 ?
;
_chemical_properties_physical Air-sensitive
_space_group_crystal_system monoclinic
_space_group_IT_number 14
_space_group_name_Hall '-P 2ybc'
_space_group_name_H-M_alt 'P 1 21/c 1'
_symmetry_space_group_name_Hall '-P 2ybc'
_symmetry_space_group_name_H-M 'P 1 21/c 1'
_atom_sites_solution_hydrogens geom
_audit_creation_method SHELXL-97
_audit_update_record
;
2014-09-12 deposited with the CCDC.
2015-01-21 downloaded from the CCDC.
;
_cell_angle_alpha 90.0
_cell_angle_beta 102.986(3)
_cell_angle_gamma 90.0
_cell_formula_units_Z 4
_cell_length_a 17.0030(5)
_cell_length_b 20.0591(5)
_cell_length_c 9.4403(3)
_cell_measurement_reflns_used 5112
_cell_measurement_temperature 293(2)
_cell_measurement_theta_max 28.9446
_cell_measurement_theta_min 2.4537
_cell_volume 3137.41(16)
_computing_cell_refinement
;
CrysAlisPro, Agilent Technologies,
Version 1.171.35.19 (release 27-10-2011 CrysAlis171 .NET)
(compiled Oct 27 2011,15:02:11)
;
_computing_data_collection
;
CrysAlisPro, Agilent Technologies,
Version 1.171.35.19 (release 27-10-2011 CrysAlis171 .NET)
(compiled Oct 27 2011,15:02:11)
;
_computing_data_reduction
;
CrysAlisPro, Agilent Technologies,
Version 1.171.35.19 (release 27-10-2011 CrysAlis171 .NET)
(compiled Oct 27 2011,15:02:11)
;
_computing_structure_refinement 'SHELXL-97 (Sheldrick, 2008)'
_diffrn_ambient_temperature 293(2)
_diffrn_detector_area_resol_mean 16.1829
_diffrn_measured_fraction_theta_full 0.999
_diffrn_measured_fraction_theta_max 0.887
_diffrn_measurement_device_type 'Xcalibur, Sapphire3'
_diffrn_measurement_method '\w scans'
_diffrn_radiation_monochromator graphite
_diffrn_radiation_source 'Enhance (Mo) X-ray Source'
_diffrn_radiation_wavelength 0.71073
_diffrn_reflns_av_R_equivalents 0.0600
_diffrn_reflns_av_unetI/netI 0.0777
_diffrn_reflns_Laue_measured_fraction_full 0.999
_diffrn_reflns_Laue_measured_fraction_max 0.887
_diffrn_reflns_limit_h_max 22
_diffrn_reflns_limit_h_min -20
_diffrn_reflns_limit_k_max 26
_diffrn_reflns_limit_k_min -26
_diffrn_reflns_limit_l_max 12
_diffrn_reflns_limit_l_min -12
_diffrn_reflns_number 23942
_diffrn_reflns_point_group_measured_fraction_full 0.999
_diffrn_reflns_point_group_measured_fraction_max 0.887
_diffrn_reflns_theta_full 25.000
_diffrn_reflns_theta_max 29.009
_diffrn_reflns_theta_min 2.459
_exptl_absorpt_coefficient_mu 4.379
_exptl_absorpt_correction_T_max 1.00000
_exptl_absorpt_correction_T_min 0.46489
_exptl_absorpt_correction_type multi-scan
_exptl_absorpt_process_details
;
CrysAlisPro, Agilent Technologies,
Version 1.171.35.19 (release 27-10-2011 CrysAlis171 .NET)
(compiled Oct 27 2011,15:02:11)
Empirical absorption correction using spherical harmonics,
 implemented in SCALE3 ABSPACK scaling algorithm.
;
_exptl_crystal_colour colourless
_exptl_crystal_density_diffrn 1.478
_exptl_crystal_description 'rhombic block'
_exptl_crystal_F_000 1424
_exptl_crystal_recrystallization_method 'Re-crystallisation from solvent: benzene'
_exptl_crystal_size_max 0.27
_exptl_crystal_size_mid 0.2
_exptl_crystal_size_min 0.05
_refine_diff_density_max 3.928
_refine_diff_density_min -1.395
_refine_diff_density_rms 0.147
_refine_ls_extinction_method none
_refine_ls_goodness_of_fit_ref 1.056
_refine_ls_hydrogen_treatment constr
_refine_ls_matrix_type full
_refine_ls_number_parameters 316
_refine_ls_number_reflns 7396
_refine_ls_number_restraints 0
_refine_ls_restrained_S_all 1.056
_refine_ls_R_factor_all 0.1124
_refine_ls_R_factor_gt 0.0572
_refine_ls_shift/su_max 0.001
_refine_ls_shift/su_mean 0.000
_refine_ls_structure_factor_coef Fsqd
_refine_ls_weighting_details 'w=1/[\s^2^(Fo^2^)+(0.0380P)^2^+6.1500P] where P=(Fo^2^+2Fc^2^)/3'
_refine_ls_weighting_scheme calc
_refine_ls_wR_factor_gt 0.0981
_refine_ls_wR_factor_ref 0.1144
_reflns_Friedel_coverage 0.000
_reflns_number_gt 4426
_reflns_number_total 7396
_reflns_threshold_expression 'I > 2\s(I)'
_cod_data_source_file c4sc03839h2.cif
_cod_data_source_block compound3
_cod_depositor_comments 'Adding full bibliography for 1518593--1518595.cif.'
_cod_original_cell_volume 3137.42(16)
_cod_database_code 1518594
_shelx_space_group_comment
;
The symmetry employed for this shelxl refinement is uniquely defined
by the following loop, which should always be used as a source of
symmetry information in preference to the above space-group names.
They are only intended as comments.
;

loop_
_space_group_symop_operation_xyz
'x, y, z'
'-x, y+1/2, -z+1/2'
'-x, -y, -z'
'x, -y-1/2, z-1/2'

loop_
_atom_site_label
_atom_site_type_symbol
_atom_site_fract_x
_atom_site_fract_y
_atom_site_fract_z
_atom_site_U_iso_or_equiv
_atom_site_adp_type
_atom_site_occupancy
_atom_site_site_symmetry_order
_atom_site_calc_flag
_atom_site_refinement_flags_posn
_atom_site_refinement_flags_adp
C1 C 0.8322(4) 0.0766(3) 0.2471(8) 0.0311(18) Uani 1 1 d . .
H1 H 0.8765 0.0848 0.3314 0.037 Uiso 1 1 calc R U
C2 C 0.8721(5) 0.0560(4) 0.1248(9) 0.042(2) Uani 1 1 d . .
H2 H 0.8293 0.0526 0.0362 0.051 Uiso 1 1 calc R U
C3 C 0.9323(5) 0.1093(4) 0.0965(11) 0.052(2) Uani 1 1 d . .
H3A H 0.9776 0.1116 0.1796 0.062 Uiso 1 1 calc R U
H3B H 0.9527 0.0964 0.0124 0.062 Uiso 1 1 calc R U
C4 C 0.8924(6) 0.1784(4) 0.0697(11) 0.063(3) Uani 1 1 d . .
H4A H 0.9332 0.2115 0.0645 0.075 Uiso 1 1 calc R U
H4B H 0.8535 0.1782 -0.0229 0.075 Uiso 1 1 calc R U
C5 C 0.8498(5) 0.1976(4) 0.1896(10) 0.050(2) Uani 1 1 d . .
H5A H 0.8214 0.2394 0.1646 0.060 Uiso 1 1 calc R U
H5B H 0.8897 0.2041 0.2797 0.060 Uiso 1 1 calc R U
C6 C 0.7895(5) 0.1437(3) 0.2118(9) 0.0369(19) Uani 1 1 d . .
H6 H 0.7508 0.1383 0.1184 0.044 Uiso 1 1 calc R U
C7 C 0.9100(5) -0.0117(3) 0.1525(11) 0.047(2) Uani 1 1 d . .
H7A H 0.9563 -0.0096 0.2339 0.057 Uiso 1 1 calc R U
H7B H 0.9283 -0.0266 0.0676 0.057 Uiso 1 1 calc R U
C8 C 0.7409(5) 0.1621(4) 0.3229(9) 0.042(2) Uani 1 1 d . .
H8A H 0.7060 0.1997 0.2876 0.050 Uiso 1 1 calc R U
H8B H 0.7772 0.1751 0.4134 0.050 Uiso 1 1 calc R U
C9 C 0.8322(5) -0.0055(5) 0.4992(8) 0.046(2) Uani 1 1 d . .
C11 C 0.6838(5) -0.0804(3) 0.3680(8) 0.0308(18) Uani 1 1 d . .
C12 C 0.6249(5) -0.1150(4) 0.2664(9) 0.0378(19) Uani 1 1 d . .
H12 H 0.6145 -0.1012 0.1699 0.045 Uiso 1 1 calc R U
C13 C 0.5814(5) -0.1684(4) 0.3009(10) 0.047(2) Uani 1 1 d . .
H13 H 0.5432 -0.1891 0.2284 0.057 Uiso 1 1 calc R U
C14 C 0.5944(5) -0.1913(4) 0.4434(10) 0.050(2) Uani 1 1 d . .
H14 H 0.5659 -0.2275 0.4677 0.060 Uiso 1 1 calc R U
C15 C 0.6500(6) -0.1590(4) 0.5454(10) 0.050(2) Uani 1 1 d . .
H15 H 0.6598 -0.1732 0.6416 0.060 Uiso 1 1 calc R U
C16 C 0.6924(5) -0.1055(4) 0.5094(9) 0.043(2) Uani 1 1 d . .
H16 H 0.7293 -0.0845 0.5839 0.052 Uiso 1 1 calc R U
C21 C 0.7801(5) -0.1044(4) 0.0060(9) 0.046(2) Uani 1 1 d . .
C22 C 0.7140(6) -0.0576(5) -0.0708(10) 0.065(3) Uani 1 1 d . .
H22A H 0.7368 -0.0146 -0.0816 0.097 Uiso 1 1 calc R U
H22B H 0.6896 -0.0753 -0.1649 0.097 Uiso 1 1 calc R U
H22C H 0.6738 -0.0533 -0.0143 0.097 Uiso 1 1 calc R U
C23 C 0.7419(6) -0.1723(4) 0.0215(11) 0.067(3) Uani 1 1 d . .
H23A H 0.7828 -0.2027 0.0700 0.100 Uiso 1 1 calc R U
H23B H 0.7016 -0.1675 0.0775 0.100 Uiso 1 1 calc R U
H23C H 0.7174 -0.1894 -0.0731 0.100 Uiso 1 1 calc R U
C24 C 0.8389(6) -0.1115(5) -0.0952(11) 0.075(3) Uani 1 1 d . .
H24A H 0.8822 -0.1408 -0.0515 0.113 Uiso 1 1 calc R U
H24B H 0.8108 -0.1296 -0.1867 0.113 Uiso 1 1 calc R U
H24C H 0.8604 -0.0685 -0.1105 0.113 Uiso 1 1 calc R U
C25 C 0.8992(5) -0.1401(4) 0.2957(9) 0.047(2) Uani 1 1 d . .
C26 C 0.8482(7) -0.1870(5) 0.3658(13) 0.093(4) Uani 1 1 d . .
H26A H 0.8074 -0.2073 0.2915 0.139 Uiso 1 1 calc R U
H26B H 0.8821 -0.2209 0.4196 0.139 Uiso 1 1 calc R U
H26C H 0.8230 -0.1621 0.4304 0.139 Uiso 1 1 calc R U
C27 C 0.9482(6) -0.1803(5) 0.2085(11) 0.078(3) Uani 1 1 d . .
H27A H 0.9124 -0.2004 0.1263 0.117 Uiso 1 1 calc R U
H27B H 0.9852 -0.1513 0.1754 0.117 Uiso 1 1 calc R U
H27C H 0.9777 -0.2146 0.2690 0.117 Uiso 1 1 calc R U
C28 C 0.9609(8) -0.1110(6) 0.4214(13) 0.129(6) Uani 1 1 d . .
H28A H 0.9340 -0.0848 0.4812 0.193 Uiso 1 1 calc R U
H28B H 0.9903 -0.1465 0.4782 0.193 Uiso 1 1 calc R U
H28C H 0.9978 -0.0832 0.3845 0.193 Uiso 1 1 calc R U
C31 C 0.5798(5) 0.1010(4) 0.2174(10) 0.045(2) Uani 1 1 d . .
C32 C 0.5949(5) 0.1120(5) 0.0638(10) 0.063(3) Uani 1 1 d . .
H32A H 0.6270 0.0761 0.0402 0.094 Uiso 1 1 calc R U
H32B H 0.5441 0.1134 -0.0057 0.094 Uiso 1 1 calc R U
H32C H 0.6229 0.1534 0.0614 0.094 Uiso 1 1 calc R U
C33 C 0.5294(5) 0.0370(4) 0.2090(11) 0.058(3) Uani 1 1 d . .
H33A H 0.5610 -0.0004 0.1910 0.088 Uiso 1 1 calc R U
H33B H 0.5134 0.0305 0.2994 0.088 Uiso 1 1 calc R U
H33C H 0.4822 0.0408 0.1315 0.088 Uiso 1 1 calc R U
C34 C 0.5286(6) 0.1601(5) 0.2461(12) 0.076(3) Uani 1 1 d . .
H34A H 0.5597 0.2004 0.2516 0.113 Uiso 1 1 calc R U
H34B H 0.4814 0.1636 0.1685 0.113 Uiso 1 1 calc R U
H34C H 0.5127 0.1533 0.3364 0.113 Uiso 1 1 calc R U
C35 C 0.6621(6) 0.1068(4) 0.5438(10) 0.048(2) Uani 1 1 d . .
C36 C 0.5944(6) 0.0624(5) 0.5766(12) 0.075(3) Uani 1 1 d . .
H36A H 0.5449 0.0715 0.5073 0.112 Uiso 1 1 calc R U
H36B H 0.6086 0.0164 0.5699 0.112 Uiso 1 1 calc R U
H36C H 0.5875 0.0717 0.6728 0.112 Uiso 1 1 calc R U
C37 C 0.6425(7) 0.1811(4) 0.5702(11) 0.073(3) Uani 1 1 d . .
H37A H 0.5943 0.1942 0.5016 0.109 Uiso 1 1 calc R U
H37B H 0.6346 0.1861 0.6672 0.109 Uiso 1 1 calc R U
H37C H 0.6866 0.2088 0.5582 0.109 Uiso 1 1 calc R U
C38 C 0.7394(6) 0.0902(5) 0.6573(10) 0.071(3) Uani 1 1 d . .
H38A H 0.7830 0.1170 0.6401 0.107 Uiso 1 1 calc R U
H38B H 0.7313 0.0992 0.7529 0.107 Uiso 1 1 calc R U
H38C H 0.7523 0.0439 0.6500 0.107 Uiso 1 1 calc R U
O1 O 0.8791(4) -0.0050(4) 0.6072(7) 0.081(2) Uani 1 1 d . .
P1 P 0.83515(12) -0.07030(9) 0.1931(2) 0.0308(5) Uani 1 1 d . .
P2 P 0.67959(13) 0.09024(9) 0.3546(2) 0.0338(5) Uani 1 1 d . .
Ir1 Ir 0.75844(2) -0.00166(2) 0.31492(3) 0.02823(9) Uani 1 1 d . .

loop_
_atom_site_aniso_label
_atom_site_aniso_U_11
_atom_site_aniso_U_22
_atom_site_aniso_U_33
_atom_site_aniso_U_23
_atom_site_aniso_U_13
_atom_site_aniso_U_12
C1 0.030(4) 0.032(4) 0.033(4) 0.003(3) 0.010(4) -0.005(3)
C2 0.045(5) 0.035(4) 0.046(5) 0.004(4) 0.008(4) -0.010(4)
C3 0.052(6) 0.039(5) 0.072(7) 0.007(4) 0.032(5) -0.008(4)
C4 0.072(7) 0.048(5) 0.076(7) 0.011(5) 0.031(6) -0.025(5)
C5 0.048(6) 0.033(4) 0.071(6) 0.010(4) 0.018(5) -0.007(4)
C6 0.032(4) 0.032(4) 0.048(5) 0.002(3) 0.012(4) -0.006(3)
C7 0.042(5) 0.035(5) 0.072(6) 0.002(4) 0.027(4) -0.004(4)
C8 0.047(5) 0.029(4) 0.054(5) -0.004(4) 0.020(4) -0.008(4)
C9 0.035(4) 0.072(6) 0.029(4) 0.004(5) 0.002(3) -0.003(5)
C11 0.032(5) 0.029(4) 0.034(4) -0.001(3) 0.014(4) 0.002(3)
C12 0.038(5) 0.041(4) 0.035(5) 0.001(4) 0.010(4) -0.008(4)
C13 0.048(6) 0.036(4) 0.054(6) -0.004(4) 0.004(5) -0.014(4)
C14 0.054(6) 0.040(5) 0.063(6) 0.002(4) 0.028(5) -0.017(4)
C15 0.063(6) 0.051(5) 0.043(5) 0.008(4) 0.027(5) -0.010(5)
C16 0.056(6) 0.043(4) 0.031(5) -0.005(4) 0.013(4) -0.018(4)
C21 0.041(5) 0.065(6) 0.030(4) -0.008(4) 0.003(4) 0.002(4)
C22 0.064(7) 0.079(7) 0.042(5) 0.001(5) -0.008(5) 0.009(6)
C23 0.060(7) 0.064(6) 0.076(7) -0.026(5) 0.015(6) -0.014(5)
C24 0.060(7) 0.117(9) 0.052(6) 0.003(6) 0.019(6) 0.013(7)
C25 0.050(6) 0.049(5) 0.041(5) 0.016(4) 0.009(4) 0.013(4)
C26 0.091(9) 0.092(8) 0.116(10) 0.065(7) 0.065(8) 0.048(7)
C27 0.075(8) 0.089(8) 0.073(8) 0.023(6) 0.024(6) 0.042(6)
C28 0.138(13) 0.104(10) 0.098(10) -0.007(8) -0.073(10) 0.043(9)
C31 0.035(5) 0.034(4) 0.064(6) -0.002(4) 0.006(4) 0.006(4)
C32 0.047(6) 0.076(7) 0.056(6) 0.014(5) -0.007(5) 0.013(5)
C33 0.041(5) 0.050(5) 0.078(7) 0.005(5) 0.000(5) -0.006(4)
C34 0.056(7) 0.059(6) 0.111(10) 0.013(6) 0.020(7) 0.020(5)
C35 0.058(6) 0.045(5) 0.053(6) -0.017(4) 0.036(5) -0.008(4)
C36 0.095(9) 0.068(6) 0.079(8) -0.016(6) 0.059(7) -0.022(6)
C37 0.089(8) 0.055(6) 0.082(8) -0.027(5) 0.039(7) 0.001(6)
C38 0.091(9) 0.082(7) 0.041(6) -0.011(5) 0.016(6) -0.006(6)
O1 0.065(4) 0.121(6) 0.044(4) -0.004(5) -0.012(3) 0.001(5)
P1 0.0310(11) 0.0304(10) 0.0326(11) 0.0050(8) 0.0103(9) 0.0006(9)
P2 0.0342(12) 0.0271(10) 0.0426(13) -0.0013(9) 0.0140(11) -0.0016(9)
Ir1 0.02708(14) 0.02673(13) 0.03152(15) 0.00276(16) 0.00797(10) -0.00386(16)

loop_
_atom_type_symbol
_atom_type_description
_atom_type_scat_dispersion_real
_atom_type_scat_dispersion_imag
_atom_type_scat_source
C C 0.0033 0.0016 'International Tables Vol C Tables 4.2.6.8 and 6.1.1.4'
H H 0.0000 0.0000 'International Tables Vol C Tables 4.2.6.8 and 6.1.1.4'
O O 0.0106 0.0060 'International Tables Vol C Tables 4.2.6.8 and 6.1.1.4'
P P 0.1023 0.0942 'International Tables Vol C Tables 4.2.6.8 and 6.1.1.4'
Ir Ir -1.4442 7.9887 'International Tables Vol C Tables 4.2.6.8 and 6.1.1.4'

loop_
_geom_angle_atom_site_label_1
_geom_angle_atom_site_label_2
_geom_angle_atom_site_label_3
_geom_angle
C2 C1 C6 110.1(6)
C2 C1 Ir1 114.1(5)
C6 C1 Ir1 114.8(5)
C2 C1 H1 105.6
C6 C1 H1 105.6
Ir1 C1 H1 105.6
C7 C2 C1 111.2(6)
C7 C2 C3 112.4(7)
C1 C2 C3 111.6(6)
C7 C2 H2 107.1
C1 C2 H2 107.1
C3 C2 H2 107.1
C4 C3 C2 111.5(7)
C4 C3 H3A 109.3
C2 C3 H3A 109.3
C4 C3 H3B 109.3
C2 C3 H3B 109.3
H3A C3 H3B 108.0
C5 C4 C3 111.8(7)
C5 C4 H4A 109.3
C3 C4 H4A 109.3
C5 C4 H4B 109.3
C3 C4 H4B 109.3
H4A C4 H4B 107.9
C4 C5 C6 111.5(7)
C4 C5 H5A 109.3
C6 C5 H5A 109.3
C4 C5 H5B 109.3
C6 C5 H5B 109.3
H5A C5 H5B 108.0
C8 C6 C1 111.6(6)
C8 C6 C5 113.9(6)
C1 C6 C5 110.5(6)
C8 C6 H6 106.8
C1 C6 H6 106.8
C5 C6 H6 106.8
C2 C7 P1 109.0(5)
C2 C7 H7A 109.9
P1 C7 H7A 109.9
C2 C7 H7B 109.9
P1 C7 H7B 109.9
H7A C7 H7B 108.3
C6 C8 P2 109.7(5)
C6 C8 H8A 109.7
P2 C8 H8A 109.7
C6 C8 H8B 109.7
P2 C8 H8B 109.7
H8A C8 H8B 108.2
O1 C9 Ir1 176.0(8)
C16 C11 C12 112.3(7)
C16 C11 Ir1 122.9(6)
C12 C11 Ir1 124.8(5)
C13 C12 C11 124.0(8)
C13 C12 H12 118.0
C11 C12 H12 118.0
C12 C13 C14 120.5(8)
C12 C13 H13 119.7
C14 C13 H13 119.7
C15 C14 C13 117.6(7)
C15 C14 H14 121.2
C13 C14 H14 121.2
C14 C15 C16 121.2(8)
C14 C15 H15 119.4
C16 C15 H15 119.4
C15 C16 C11 124.4(8)
C15 C16 H16 117.8
C11 C16 H16 117.8
C22 C21 C23 108.2(8)
C22 C21 C24 106.0(7)
C23 C21 C24 109.0(7)
C22 C21 P1 111.9(6)
C23 C21 P1 110.9(6)
C24 C21 P1 110.6(6)
C21 C22 H22A 109.5
C21 C22 H22B 109.5
H22A C22 H22B 109.5
C21 C22 H22C 109.5
H22A C22 H22C 109.5
H22B C22 H22C 109.5
C21 C23 H23A 109.5
C21 C23 H23B 109.5
H23A C23 H23B 109.5
C21 C23 H23C 109.5
H23A C23 H23C 109.5
H23B C23 H23C 109.5
C21 C24 H24A 109.5
C21 C24 H24B 109.5
H24A C24 H24B 109.5
C21 C24 H24C 109.5
H24A C24 H24C 109.5
H24B C24 H24C 109.5
C28 C25 C27 105.1(9)
C28 C25 C26 105.0(9)
C27 C25 C26 109.9(8)
C28 C25 P1 109.4(6)
C27 C25 P1 115.8(6)
C26 C25 P1 111.0(6)
C25 C26 H26A 109.5
C25 C26 H26B 109.5
H26A C26 H26B 109.5
C25 C26 H26C 109.5
H26A C26 H26C 109.5
H26B C26 H26C 109.5
C25 C27 H27A 109.5
C25 C27 H27B 109.5
H27A C27 H27B 109.5
C25 C27 H27C 109.5
H27A C27 H27C 109.5
H27B C27 H27C 109.5
C25 C28 H28A 109.5
C25 C28 H28B 109.5
H28A C28 H28B 109.5
C25 C28 H28C 109.5
H28A C28 H28C 109.5
H28B C28 H28C 109.5
C34 C31 C33 108.8(7)
C34 C31 C32 106.1(7)
C33 C31 C32 106.2(7)
C34 C31 P2 115.1(7)
C33 C31 P2 110.0(6)
C32 C31 P2 110.2(6)
C31 C32 H32A 109.5
C31 C32 H32B 109.5
H32A C32 H32B 109.5
C31 C32 H32C 109.5
H32A C32 H32C 109.5
H32B C32 H32C 109.5
C31 C33 H33A 109.5
C31 C33 H33B 109.5
H33A C33 H33B 109.5
C31 C33 H33C 109.5
H33A C33 H33C 109.5
H33B C33 H33C 109.5
C31 C34 H34A 109.5
C31 C34 H34B 109.5
H34A C34 H34B 109.5
C31 C34 H34C 109.5
H34A C34 H34C 109.5
H34B C34 H34C 109.5
C38 C35 C36 107.2(8)
C38 C35 C37 106.0(8)
C36 C35 C37 108.9(7)
C38 C35 P2 109.1(6)
C36 C35 P2 111.6(6)
C37 C35 P2 113.6(6)
C35 C36 H36A 109.5
C35 C36 H36B 109.5
H36A C36 H36B 109.5
C35 C36 H36C 109.5
H36A C36 H36C 109.5
H36B C36 H36C 109.5
C35 C37 H37A 109.5
C35 C37 H37B 109.5
H37A C37 H37B 109.5
C35 C37 H37C 109.5
H37A C37 H37C 109.5
H37B C37 H37C 109.5
C35 C38 H38A 109.5
C35 C38 H38B 109.5
H38A C38 H38B 109.5
C35 C38 H38C 109.5
H38A C38 H38C 109.5
H38B C38 H38C 109.5
C7 P1 C25 103.5(4)
C7 P1 C21 104.6(4)
C25 P1 C21 108.1(4)
C7 P1 Ir1 102.3(3)
C25 P1 Ir1 119.8(3)
C21 P1 Ir1 116.4(3)
C8 P2 C31 104.5(4)
C8 P2 C35 103.3(4)
C31 P2 C35 108.4(4)
C8 P2 Ir1 102.9(3)
C31 P2 Ir1 115.7(3)
C35 P2 Ir1 119.9(3)
C9 Ir1 C11 93.4(3)
C9 Ir1 C1 89.6(3)
C11 Ir1 C1 176.5(3)
C9 Ir1 P2 99.7(3)
C11 Ir1 P2 98.64(19)
C1 Ir1 P2 82.5(2)
C9 Ir1 P1 95.7(3)
C11 Ir1 P1 96.0(2)
C1 Ir1 P1 82.0(2)
P2 Ir1 P1 158.05(7)

loop_
_geom_bond_atom_site_label_1
_geom_bond_atom_site_label_2
_geom_bond_distance
C1 C2 1.522(10)
C1 C6 1.530(10)
C1 Ir1 2.192(7)
C1 H1 0.9800
C2 C7 1.499(10)
C2 C3 1.545(10)
C2 H2 0.9800
C3 C4 1.540(11)
C3 H3A 0.9700
C3 H3B 0.9700
C4 C5 1.523(12)
C4 H4A 0.9700
C4 H4B 0.9700
C5 C6 1.537(10)
C5 H5A 0.9700
C5 H5B 0.9700
C6 C8 1.519(10)
C6 H6 0.9800
C7 P1 1.835(7)
C7 H7A 0.9700
C7 H7B 0.9700
C8 P2 1.844(7)
C8 H8A 0.9700
C8 H8B 0.9700
C9 O1 1.145(9)
C9 Ir1 1.904(7)
C11 C16 1.403(10)
C11 C12 1.405(10)
C11 Ir1 2.155(7)
C12 C13 1.380(10)
C12 H12 0.9300
C13 C14 1.392(11)
C13 H13 0.9300
C14 C15 1.354(12)
C14 H14 0.9300
C15 C16 1.378(10)
C15 H15 0.9300
C16 H16 0.9300
C21 C22 1.518(11)
C21 C23 1.531(12)
C21 C24 1.537(12)
C21 P1 1.929(8)
C22 H22A 0.9600
C22 H22B 0.9600
C22 H22C 0.9600
C23 H23A 0.9600
C23 H23B 0.9600
C23 H23C 0.9600
C24 H24A 0.9600
C24 H24B 0.9600
C24 H24C 0.9600
C25 C28 1.514(13)
C25 C27 1.526(12)
C25 C26 1.527(12)
C25 P1 1.901(8)
C26 H26A 0.9600
C26 H26B 0.9600
C26 H26C 0.9600
C27 H27A 0.9600
C27 H27B 0.9600
C27 H27C 0.9600
C28 H28A 0.9600
C28 H28B 0.9600
C28 H28C 0.9600
C31 C34 1.530(11)
C31 C33 1.537(11)
C31 C32 1.544(12)
C31 P2 1.901(9)
C32 H32A 0.9600
C32 H32B 0.9600
C32 H32C 0.9600
C33 H33A 0.9600
C33 H33B 0.9600
C33 H33C 0.9600
C34 H34A 0.9600
C34 H34B 0.9600
C34 H34C 0.9600
C35 C38 1.534(12)
C35 C36 1.540(12)
C35 C37 1.560(11)
C35 P2 1.905(9)
C36 H36A 0.9600
C36 H36B 0.9600
C36 H36C 0.9600
C37 H37A 0.9600
C37 H37B 0.9600
C37 H37C 0.9600
C38 H38A 0.9600
C38 H38B 0.9600
C38 H38C 0.9600
P1 Ir1 2.365(2)
P2 Ir1 2.358(2)
